data_4135230
loop_
_publ_author_name
'Till, Nicholas A.'
'Tian, Lei'
'Dong, Zhe'
'Scholes, Gregory D.'
'MacMillan, David W. C.'

_publ_section_title
;
 Mechanistic Analysis of Metallaphotoredox C-N Coupling: Photocatalysis
 Initiates and Perpetuates Ni(I)/Ni(III) Coupling Activity.
;
_journal_name_full 'Journal of the American Chemical Society'
_journal_paper_doi 10.1021/jacs.0c05901
_journal_year 2020
_chemical_formula_sum 'C14 H21 Br F6 N2 Ni'
_chemical_formula_weight 469.95
_chemical_name_common NT1
_space_group_crystal_system monoclinic
_space_group_IT_number 14
_space_group_name_Hall '-P 2ybc'
_space_group_name_H-M_alt 'P 1 21/c 1'
_atom_sites_solution_hydrogens mixed
_cell_angle_alpha 90
_cell_angle_beta 110.5796(14)
_cell_angle_gamma 90
_cell_formula_units_Z 4
_cell_length_a 9.4850(3)
_cell_length_b 23.4562(7)
_cell_length_c 8.9525(2)
_cell_measurement_reflns_used 9938
_cell_measurement_temperature 100.(2)
_cell_measurement_theta_max 70.2547
_cell_measurement_theta_min 3.7689
_cell_volume 1864.67(9)
_computing_cell_refinement 'SAINT V8.38A (Bruker AXS Inc., 2017)'
_computing_data_collection 'Bruker Instrument Service vV6.2.6'
_computing_data_reduction 'SAINT V8.38A (Bruker AXS Inc., 2017)'
_computing_molecular_graphics 'shelXle (C.B. Huebschle, rev 833)'
_computing_structure_refinement 'SHELXL-2014/7 (Sheldrick, 2014)'
_computing_structure_solution 'SHELXT (Sheldrick, 2016)'
_diffrn_ambient_temperature 100.(2)
_diffrn_detector_area_resol_mean 10.4167
_diffrn_measured_fraction_theta_full 0.993
_diffrn_measured_fraction_theta_max 0.993
_diffrn_measurement_device_type 'Bruker Photon 100 CMOS'
_diffrn_radiation_type 'Cu K\a'
_diffrn_radiation_wavelength 1.54178
_diffrn_reflns_av_R_equivalents 0.0418
_diffrn_reflns_av_unetI/netI 0.0267
_diffrn_reflns_limit_h_max 9
_diffrn_reflns_limit_h_min -11
_diffrn_reflns_limit_k_max 27
_diffrn_reflns_limit_k_min -27
_diffrn_reflns_limit_l_max 10
_diffrn_reflns_limit_l_min -10
_diffrn_reflns_number 22309
_diffrn_reflns_theta_full 66.59
_diffrn_reflns_theta_max 66.59
_diffrn_reflns_theta_min 3.77
_diffrn_source 'I\mS microfocus source'
_exptl_absorpt_coefficient_mu 4.541
_exptl_absorpt_correction_T_max 0.84
_exptl_absorpt_correction_T_min 0.60
_exptl_absorpt_correction_type multi-scan
_exptl_absorpt_process_details 'SADABS V2014/5 (Bruker AXS Inc.)'
_exptl_crystal_colour 'translucent intense orange'
_exptl_crystal_density_diffrn 1.674
_exptl_crystal_density_method 'not measured'
_exptl_crystal_description plate
_exptl_crystal_F_000 944
_exptl_crystal_size_max 0.160
_exptl_crystal_size_mid 0.097
_exptl_crystal_size_min 0.039
_refine_diff_density_max 0.691
_refine_diff_density_min -0.261
_refine_ls_extinction_method none
_refine_ls_goodness_of_fit_ref 1.133
_refine_ls_hydrogen_treatment mixed
_refine_ls_matrix_type full
_refine_ls_number_parameters 248
_refine_ls_number_reflns 3273
_refine_ls_number_restraints 6
_refine_ls_restrained_S_all 1.132
_refine_ls_R_factor_all 0.0374
_refine_ls_R_factor_gt 0.0314
_refine_ls_shift/su_max 0.001
_refine_ls_shift/su_mean 0.000
_refine_ls_structure_factor_coef Fsqd
_refine_ls_weighting_details 'w=1/[\s^2^(Fo^2^)+(0.0327P)^2^+1.9893P] where P=(Fo^2^+2Fc^2^)/3'
_refine_ls_weighting_scheme calc
_refine_ls_wR_factor_gt 0.0715
_refine_ls_wR_factor_ref 0.0747
_reflns_number_gt 2951
_reflns_number_total 3273
_reflns_threshold_expression 'I > 2\s(I)'
_cod_data_source_file ja0c05901_si_004.cif
_cod_data_source_block PDJNT1
_cod_database_code 4135230

loop_
_space_group_symop_operation_xyz
'x, y, z'
'-x, y+1/2, -z+1/2'
'-x, -y, -z'
'x, -y-1/2, z-1/2'

loop_
_atom_site_type_symbol
_atom_site_label
_atom_site_fract_x
_atom_site_fract_y
_atom_site_fract_z
_atom_site_U_iso_or_equiv
_atom_site_adp_type
_atom_site_calc_flag
_atom_site_refinement_flags_adp
_atom_site_refinement_flags_occupancy
_atom_site_refinement_flags_posn
_atom_site_occupancy
_atom_site_disorder_assembly
_atom_site_disorder_group
Br Br1 0.55277(3) 0.51059(2) 0.76471(3) 0.01829(10) Uani d . . . 1.0 . .
Ni Ni1 0.43835(4) 0.41773(2) 0.71529(5) 0.01402(12) Uani d . . . 1.0 . .
F F1 0.63441(19) 0.31495(10) 0.9132(2) 0.0489(6) Uani d . . . 1.0 . .
N N1 0.5494(2) 0.40028(11) 0.5765(3) 0.0175(5) Uani d . . . 1.0 . .
H H1A 0.508(4) 0.3729(16) 0.509(4) 0.032(9) Uiso d . . . 1.0 . .
H H1B 0.540(3) 0.4302(14) 0.516(4) 0.015(7) Uiso d . . . 1.0 . .
C C1 0.3404(3) 0.34660(11) 0.6676(3) 0.0154(5) Uani d . . . 1.0 . .
F F2 0.4727(2) 0.33640(8) 1.0223(2) 0.0357(4) Uani d . . . 1.0 . .
N N2 0.3155(3) 0.43699(10) 0.8399(3) 0.0160(4) Uani d . . . 1.0 . .
H H2A 0.278(3) 0.4070(14) 0.862(4) 0.019(8) Uiso d . . . 1.0 . .
H H2B 0.369(3) 0.4524(13) 0.926(4) 0.015(7) Uiso d . . . 1.0 . .
C C2 0.3780(3) 0.29720(11) 0.7629(3) 0.0175(5) Uani d . . . 1.0 . .
F F3 0.5269(2) 0.24928(7) 0.9993(2) 0.0334(4) Uani d . . . 1.0 . .
C C3 0.3010(3) 0.24608(12) 0.7150(3) 0.0231(6) Uani d . . . 1.0 . .
H H3 0.330916 0.213131 0.780244 0.028 Uiso calc U . R 1.0 . .
C C4 0.1814(3) 0.24333(12) 0.5728(4) 0.0250(6) Uani d . . . 1.0 . .
C C5 0.1378(3) 0.29140(13) 0.4777(3) 0.0245(6) Uani d . . . 1.0 . .
H H5 0.053511 0.289932 0.381144 0.029 Uiso calc U . R 1.0 . .
C C6 0.2181(3) 0.34160(12) 0.5245(3) 0.0194(5) Uani d . . . 1.0 . .
H H6 0.188888 0.373933 0.456626 0.023 Uiso calc U . R 1.0 . .
C C7 0.5024(3) 0.29933(13) 0.9214(3) 0.0245(6) Uani d . . . 1.0 . .
C C8A 0.1000(6) 0.1876(2) 0.5246(6) 0.0317(11) Uani d . P D 0.852(8) A 1
F F4A 0.1787(4) 0.14193(12) 0.6028(6) 0.0520(9) Uani d . P D 0.852(8) A 1
F F5A -0.0269(11) 0.1866(6) 0.5545(11) 0.0534(10) Uani d . P D 0.852(8) A 1
F F6A 0.0697(5) 0.17582(16) 0.3715(3) 0.0527(11) Uani d . P D 0.852(8) A 1
C C8B 0.066(4) 0.1980(16) 0.507(3) 0.0317(11) Uani d . P D 0.148(8) A 2
F F4B 0.157(2) 0.1516(9) 0.527(3) 0.0520(9) Uani d . P D 0.148(8) A 2
F F5B -0.036(7) 0.184(4) 0.571(7) 0.0534(10) Uani d . P D 0.148(8) A 2
F F6B -0.006(3) 0.1964(9) 0.350(2) 0.0527(11) Uani d . P D 0.148(8) A 2
C C9 0.7122(3) 0.38607(12) 0.6516(3) 0.0226(6) Uani d . . . 1.0 . .
H H9A 0.722183 0.346952 0.695602 0.027 Uiso calc U . R 1.0 . .
H H9B 0.759272 0.412566 0.741403 0.027 Uiso calc U . R 1.0 . .
C C10 0.7966(3) 0.38975(12) 0.5349(3) 0.0230(6) Uani d . . . 1.0 . .
H H10A 0.788385 0.429209 0.493387 0.028 Uiso calc U . R 1.0 . .
H H10B 0.90459 0.382016 0.593738 0.028 Uiso calc U . R 1.0 . .
C C11 0.7414(4) 0.34926(15) 0.3951(4) 0.0364(8) Uani d . . . 1.0 . .
H H11A 0.635503 0.357384 0.333318 0.055 Uiso calc U . R 1.0 . .
H H11B 0.751058 0.309932 0.434324 0.055 Uiso calc U . R 1.0 . .
H H11C 0.80181 0.354207 0.326877 0.055 Uiso calc U . R 1.0 . .
C C12 0.1899(3) 0.47559(12) 0.7534(3) 0.0196(5) Uani d . . . 1.0 . .
H H12A 0.130465 0.457762 0.650155 0.024 Uiso calc U . R 1.0 . .
H H12B 0.232437 0.511579 0.729779 0.024 Uiso calc U . R 1.0 . .
C C13 0.0845(3) 0.48970(12) 0.8428(3) 0.0196(5) Uani d . . . 1.0 . .
H H13A 0.033802 0.454472 0.858231 0.023 Uiso calc U . R 1.0 . .
H H13B 0.143523 0.505214 0.9493 0.023 Uiso calc U . R 1.0 . .
C C14 -0.0329(3) 0.53296(13) 0.7513(3) 0.0252(6) Uani d . . . 1.0 . .
H H14A 0.016619 0.569155 0.745738 0.038 Uiso calc U . R 1.0 . .
H H14B -0.104871 0.538868 0.806022 0.038 Uiso calc U . R 1.0 . .
H H14C -0.086263 0.518805 0.643098 0.038 Uiso calc U . R 1.0 . .

loop_
_atom_site_aniso_label
_atom_site_aniso_U_11
_atom_site_aniso_U_22
_atom_site_aniso_U_33
_atom_site_aniso_U_12
_atom_site_aniso_U_13
_atom_site_aniso_U_23
Br1 0.02214(15) 0.01773(15) 0.01603(14) -0.00506(10) 0.00801(11) -0.00271(10)
Ni1 0.0165(2) 0.0139(2) 0.0132(2) -0.00083(16) 0.00707(17) -0.00107(16)
F1 0.0184(8) 0.0867(17) 0.0372(11) -0.0070(9) 0.0042(8) 0.0316(11)
N1 0.0198(11) 0.0187(12) 0.0147(11) -0.0009(9) 0.0071(9) -0.0008(10)
C1 0.0153(11) 0.0174(13) 0.0166(12) 0.0028(10) 0.0096(10) -0.0033(10)
F2 0.0437(10) 0.0337(10) 0.0200(9) 0.0056(8) -0.0009(8) -0.0010(7)
N2 0.0198(11) 0.0145(11) 0.0146(11) -0.0011(9) 0.0072(9) -0.0007(9)
C2 0.0198(13) 0.0174(13) 0.0207(13) 0.0047(10) 0.0139(11) 0.0027(10)
F3 0.0389(10) 0.0326(10) 0.0317(9) 0.0163(8) 0.0160(8) 0.0191(8)
C3 0.0298(14) 0.0177(14) 0.0304(15) 0.0017(11) 0.0215(13) 0.0010(11)
C4 0.0292(15) 0.0220(15) 0.0327(16) -0.0076(12) 0.0222(13) -0.0094(12)
C5 0.0189(13) 0.0335(16) 0.0219(14) -0.0040(11) 0.0083(11) -0.0117(12)
C6 0.0202(13) 0.0198(14) 0.0183(13) 0.0040(10) 0.0070(11) -0.0007(10)
C7 0.0215(14) 0.0302(16) 0.0239(14) 0.0048(11) 0.0104(12) 0.0120(12)
C8A 0.037(3) 0.025(3) 0.044(2) -0.008(2) 0.027(2) -0.0115(18)
F4A 0.0632(16) 0.0177(13) 0.076(3) -0.0119(11) 0.0254(18) 0.0034(15)
F5A 0.0431(18) 0.050(2) 0.082(3) -0.0286(17) 0.0411(14) -0.027(2)
F6A 0.085(3) 0.0408(19) 0.0421(14) -0.0353(18) 0.0341(16) -0.0256(13)
C8B 0.037(3) 0.025(3) 0.044(2) -0.008(2) 0.027(2) -0.0115(18)
F4B 0.0632(16) 0.0177(13) 0.076(3) -0.0119(11) 0.0254(18) 0.0034(15)
F5B 0.0431(18) 0.050(2) 0.082(3) -0.0286(17) 0.0411(14) -0.027(2)
F6B 0.085(3) 0.0408(19) 0.0421(14) -0.0353(18) 0.0341(16) -0.0256(13)
C9 0.0232(13) 0.0262(15) 0.0203(13) 0.0054(11) 0.0097(11) 0.0034(11)
C10 0.0214(13) 0.0260(15) 0.0261(14) 0.0017(11) 0.0138(12) 0.0033(12)
C11 0.0341(16) 0.046(2) 0.0375(18) -0.0031(14) 0.0228(15) -0.0118(15)
C12 0.0199(13) 0.0228(14) 0.0178(13) 0.0030(11) 0.0086(11) 0.0027(11)
C13 0.0206(13) 0.0217(14) 0.0179(13) 0.0016(11) 0.0086(11) 0.0013(11)
C14 0.0233(14) 0.0264(15) 0.0291(15) 0.0045(12) 0.0133(12) 0.0045(12)

loop_
_atom_type_symbol
_atom_type_description
_atom_type_scat_dispersion_real
_atom_type_scat_dispersion_imag
_atom_type_scat_source
C C 0.0181 0.0091 'International Tables Vol C Tables 4.2.6.8 and 6.1.1.4'
H H 0.0000 0.0000 'International Tables Vol C Tables 4.2.6.8 and 6.1.1.4'
Br Br -0.6763 1.2805 'International Tables Vol C Tables 4.2.6.8 and 6.1.1.4'
F F 0.0727 0.0534 'International Tables Vol C Tables 4.2.6.8 and 6.1.1.4'
N N 0.0311 0.0180 'International Tables Vol C Tables 4.2.6.8 and 6.1.1.4'
Ni Ni -3.0029 0.5091 'International Tables Vol C Tables 4.2.6.8 and 6.1.1.4'

loop_
_geom_angle_atom_site_label_1
_geom_angle_atom_site_label_2
_geom_angle_atom_site_label_3
_geom_angle_site_symmetry_1
_geom_angle_site_symmetry_3
_geom_angle
_geom_angle_publ_flag
C1 Ni1 N2 . . 89.33(10) ?
C1 Ni1 N1 . . 90.21(10) ?
N2 Ni1 N1 . . 175.77(10) ?
C1 Ni1 Br1 . . 177.01(8) ?
N2 Ni1 Br1 . . 90.39(8) ?
N1 Ni1 Br1 . . 89.85(7) ?
C9 N1 Ni1 . . 118.04(17) ?
C9 N1 H1A . . 107.(2) ?
Ni1 N1 H1A . . 112.(2) ?
C9 N1 H1B . . 108.9(19) ?
Ni1 N1 H1B . . 105.7(19) ?
H1A N1 H1B . . 104.(3) ?
C6 C1 C2 . . 116.0(2) ?
C6 C1 Ni1 . . 117.77(19) ?
C2 C1 Ni1 . . 126.3(2) ?
C12 N2 Ni1 . . 112.28(16) ?
C12 N2 H2A . . 108.(2) ?
Ni1 N2 H2A . . 109.(2) ?
C12 N2 H2B . . 109.(2) ?
Ni1 N2 H2B . . 110.(2) ?
H2A N2 H2B . . 108.(3) ?
C3 C2 C1 . . 121.9(2) ?
C3 C2 C7 . . 118.4(2) ?
C1 C2 C7 . . 119.7(2) ?
C4 C3 C2 . . 119.9(3) ?
C4 C3 H3 . . 120.1 ?
C2 C3 H3 . . 120.1 ?
C3 C4 C5 . . 120.0(3) ?
C3 C4 C8B . . 130.6(11) ?
C5 C4 C8B . . 108.6(11) ?
C3 C4 C8A . . 118.7(3) ?
C5 C4 C8A . . 121.3(3) ?
C6 C5 C4 . . 119.5(3) ?
C6 C5 H5 . . 120.2 ?
C4 C5 H5 . . 120.2 ?
C5 C6 C1 . . 122.6(3) ?
C5 C6 H6 . . 118.7 ?
C1 C6 H6 . . 118.7 ?
F1 C7 F3 . . 105.9(2) ?
F1 C7 F2 . . 106.3(3) ?
F3 C7 F2 . . 104.7(2) ?
F1 C7 C2 . . 113.7(2) ?
F3 C7 C2 . . 113.5(2) ?
F2 C7 C2 . . 112.0(2) ?
F5A C8A F6A . . 108.9(5) ?
F5A C8A F4A . . 104.9(5) ?
F6A C8A F4A . . 104.5(3) ?
F5A C8A C4 . . 111.6(7) ?
F6A C8A C4 . . 112.4(5) ?
F4A C8A C4 . . 114.0(4) ?
F6B C8B F5B . . 105.(3) ?
F6B C8B F4B . . 101.(2) ?
F5B C8B F4B . . 106.(3) ?
F6B C8B C4 . . 118.(3) ?
F5B C8B C4 . . 123.(5) ?
F4B C8B C4 . . 100.(3) ?
N1 C9 C10 . . 112.9(2) ?
N1 C9 H9A . . 109.0 ?
C10 C9 H9A . . 109.0 ?
N1 C9 H9B . . 109.0 ?
C10 C9 H9B . . 109.0 ?
H9A C9 H9B . . 107.8 ?
C11 C10 C9 . . 114.8(2) ?
C11 C10 H10A . . 108.6 ?
C9 C10 H10A . . 108.6 ?
C11 C10 H10B . . 108.6 ?
C9 C10 H10B . . 108.6 ?
H10A C10 H10B . . 107.5 ?
C10 C11 H11A . . 109.5 ?
C10 C11 H11B . . 109.5 ?
H11A C11 H11B . . 109.5 ?
C10 C11 H11C . . 109.5 ?
H11A C11 H11C . . 109.5 ?
H11B C11 H11C . . 109.5 ?
N2 C12 C13 . . 114.5(2) ?
N2 C12 H12A . . 108.6 ?
C13 C12 H12A . . 108.6 ?
N2 C12 H12B . . 108.6 ?
C13 C12 H12B . . 108.6 ?
H12A C12 H12B . . 107.6 ?
C14 C13 C12 . . 110.8(2) ?
C14 C13 H13A . . 109.5 ?
C12 C13 H13A . . 109.5 ?
C14 C13 H13B . . 109.5 ?
C12 C13 H13B . . 109.5 ?
H13A C13 H13B . . 108.1 ?
C13 C14 H14A . . 109.5 ?
C13 C14 H14B . . 109.5 ?
H14A C14 H14B . . 109.5 ?
C13 C14 H14C . . 109.5 ?
H14A C14 H14C . . 109.5 ?
H14B C14 H14C . . 109.5 ?

loop_
_geom_bond_atom_site_label_1
_geom_bond_atom_site_label_2
_geom_bond_site_symmetry_2
_geom_bond_distance
_geom_bond_publ_flag
Br1 Ni1 . 2.4041(5) ?
Ni1 C1 . 1.884(3) ?
Ni1 N2 . 1.929(2) ?
Ni1 N1 . 1.934(2) ?
F1 C7 . 1.331(3) ?
N1 C9 . 1.489(3) ?
N1 H1A . 0.87(4) ?
N1 H1B . 0.87(3) ?
C1 C6 . 1.399(4) ?
C1 C2 . 1.408(4) ?
F2 C7 . 1.353(4) ?
N2 C12 . 1.480(3) ?
N2 H2A . 0.84(3) ?
N2 H2B . 0.84(3) ?
C2 C3 . 1.391(4) ?
C2 C7 . 1.494(4) ?
F3 C7 . 1.343(3) ?
C3 C4 . 1.377(4) ?
C3 H3 . 0.95 ?
C4 C5 . 1.385(4) ?
C4 C8B . 1.49(4) ?
C4 C8A . 1.502(7) ?
C5 C6 . 1.384(4) ?
C5 H5 . 0.95 ?
C6 H6 . 0.95 ?
C8A F5A . 1.322(5) ?
C8A F6A . 1.326(5) ?
C8A F4A . 1.352(5) ?
C8B F6B . 1.326(18) ?
C8B F5B . 1.329(19) ?
C8B F4B . 1.359(19) ?
C9 C10 . 1.526(4) ?
C9 H9A . 0.99 ?
C9 H9B . 0.99 ?
C10 C11 . 1.510(4) ?
C10 H10A . 0.99 ?
C10 H10B . 0.99 ?
C11 H11A . 0.98 ?
C11 H11B . 0.98 ?
C11 H11C . 0.98 ?
C12 C13 . 1.520(4) ?
C12 H12A . 0.99 ?
C12 H12B . 0.99 ?
C13 C14 . 1.516(4) ?
C13 H13A . 0.99 ?
C13 H13B . 0.99 ?
C14 H14A . 0.98 ?
C14 H14B . 0.98 ?
C14 H14C . 0.98 ?

loop_
_geom_hbond_atom_site_label_D
_geom_hbond_atom_site_label_H
_geom_hbond_atom_site_label_A
_geom_hbond_site_symmetry_A
_geom_hbond_distance_DH
_geom_hbond_distance_HA
_geom_hbond_distance_DA
_geom_hbond_angle_DHA
_geom_hbond_publ_flag
N1 H1B Br1 3_666 0.87(3) 2.73(3) 3.544(2) 156.(2) ?
N2 H2A F2 . 0.84(3) 2.52(3) 2.957(3) 113.(2) ?
N2 H2B Br1 3_667 0.84(3) 2.74(3) 3.534(2) 157.(3) ?
C9 H9A F1 . 0.99 2.49 3.167(3) 125.5 ?

loop_
_geom_torsion_atom_site_label_1
_geom_torsion_atom_site_label_2
_geom_torsion_atom_site_label_3
_geom_torsion_atom_site_label_4
_geom_torsion_site_symmetry_1
_geom_torsion_site_symmetry_2
_geom_torsion_site_symmetry_3
_geom_torsion_site_symmetry_4
_geom_torsion
_geom_torsion_publ_flag
N2 Ni1 C1 C6 . . . . 95.2(2) ?
N1 Ni1 C1 C6 . . . . -80.6(2) ?
N2 Ni1 C1 C2 . . . . -84.7(2) ?
N1 Ni1 C1 C2 . . . . 99.5(2) ?
C6 C1 C2 C3 . . . . 1.9(3) ?
Ni1 C1 C2 C3 . . . . -178.19(19) ?
C6 C1 C2 C7 . . . . -177.1(2) ?
Ni1 C1 C2 C7 . . . . 2.7(3) ?
C1 C2 C3 C4 . . . . -2.0(4) ?
C7 C2 C3 C4 . . . . 177.1(2) ?
C2 C3 C4 C5 . . . . 0.0(4) ?
C2 C3 C4 C8B . . . . -168.7(17) ?
C2 C3 C4 C8A . . . . -179.7(3) ?
C3 C4 C5 C6 . . . . 1.9(4) ?
C8B C4 C5 C6 . . . . 172.9(14) ?
C8A C4 C5 C6 . . . . -178.4(3) ?
C4 C5 C6 C1 . . . . -1.9(4) ?
C2 C1 C6 C5 . . . . 0.0(4) ?
Ni1 C1 C6 C5 . . . . -179.9(2) ?
C3 C2 C7 F1 . . . . 122.4(3) ?
C1 C2 C7 F1 . . . . -58.5(3) ?
C3 C2 C7 F3 . . . . 1.2(3) ?
C1 C2 C7 F3 . . . . -179.7(2) ?
C3 C2 C7 F2 . . . . -117.1(3) ?
C1 C2 C7 F2 . . . . 62.0(3) ?
C3 C4 C8A F5A . . . . 100.6(6) ?
C5 C4 C8A F5A . . . . -79.2(6) ?
C3 C4 C8A F6A . . . . -136.7(3) ?
C5 C4 C8A F6A . . . . 43.5(5) ?
C3 C4 C8A F4A . . . . -18.1(6) ?
C5 C4 C8A F4A . . . . 162.1(4) ?
C3 C4 C8B F6B . . . . -158.4(16) ?
C5 C4 C8B F6B . . . . 32.(3) ?
C3 C4 C8B F5B . . . . 66.(4) ?
C5 C4 C8B F5B . . . . -104.(3) ?
C3 C4 C8B F4B . . . . -50.(3) ?
C5 C4 C8B F4B . . . . 140.0(16) ?
Ni1 N1 C9 C10 . . . . -163.69(19) ?
N1 C9 C10 C11 . . . . -61.5(3) ?
Ni1 N2 C12 C13 . . . . 176.96(18) ?
N2 C12 C13 C14 . . . . 175.5(2) ?
